data_7020935
loop_
_publ_author_name
'Shen, Bo'
'Shi, Peng-Fei'
'Hou, Yin-Ling'
'Wan, Fan-Fan'
'Gao, Dong-Liang'
'Zhao, Bin'

_publ_section_title
;
 Structural diversity and magnetic properties of five copper--organic
 frameworks containing one-, two-, and three-types of organic ligands
;
_journal_issue 10
_journal_name_full 'Dalton Transactions'
_journal_page_first 3455
_journal_paper_doi 10.1039/c2dt32515b
_journal_volume 42
_journal_year 2013
_chemical_formula_moiety 'C60 H51 Cu3 N8 O9, 2(Cl O4), 3(H2 O)'
_chemical_formula_sum 'C60 H58 Cl2 Cu3 N8 O20'
_chemical_formula_weight 1472.69
_chemical_name_systematic
;
?
;
_space_group_crystal_system monoclinic
_space_group_IT_number 14
_space_group_name_Hall '-P 2ybc'
_space_group_name_H-M_alt 'P 1 21/c 1'
_symmetry_space_group_name_Hall '-P 2ybc'
_symmetry_space_group_name_H-M 'P 1 21/c 1'
_atom_sites_solution_hydrogens geom
_atom_sites_solution_primary direct
_atom_sites_solution_secondary difmap
_audit_creation_date 2012-11-23
_audit_creation_method
;
Olex2 1.1
(compiled 2011.11.01 svn.r2039, GUI svn.r3906)
;
_cell_angle_alpha 90.00
_cell_angle_beta 117.764(4)
_cell_angle_gamma 90.00
_cell_formula_units_Z 4
_cell_length_a 11.2073(6)
_cell_length_b 28.6467(17)
_cell_length_c 21.9960(14)
_cell_measurement_reflns_used 2596
_cell_measurement_temperature 293(2)
_cell_measurement_theta_max 28.9988
_cell_measurement_theta_min 2.4930
_cell_volume 6248.9(7)
_computing_cell_refinement
;
CrysAlisPro, Oxford Diffraction Ltd.,
Version 1.171.34.44 (release 25-10-2010 CrysAlis171 .NET)
(compiled Oct 25 2010,18:11:34)
;
_computing_data_collection
;
CrysAlisPro, Oxford Diffraction Ltd.,
Version 1.171.34.44 (release 25-10-2010 CrysAlis171 .NET)
(compiled Oct 25 2010,18:11:34)
;
_computing_data_reduction
;
CrysAlisPro, Oxford Diffraction Ltd.,
Version 1.171.34.44 (release 25-10-2010 CrysAlis171 .NET)
(compiled Oct 25 2010,18:11:34)
;
_computing_molecular_graphics
;
O. V. Dolomanov, L. J. Bourhis, R. J. Gildea, J. A. K. Howard and H. Puschmann,
OLEX2: a complete structure solution, refinement and analysis program.
J. Appl. Cryst. (2009). 42, 339-341.
;
_computing_publication_material
;
O. V. Dolomanov, L. J. Bourhis, R. J. Gildea, J. A. K. Howard and H. Puschmann,
OLEX2: a complete structure solution, refinement and analysis program.
J. Appl. Cryst. (2009). 42, 339-341.
;
_computing_structure_refinement
;
XL, G.M. Sheldrick, Acta Cryst.
(2008). A64, 112-122
;
_computing_structure_solution 'SHELXS-97 (Sheldrick, 1990)'
_diffrn_ambient_temperature 293(2)
_diffrn_detector_area_resol_mean 16.2116
_diffrn_measured_fraction_theta_full 0.984
_diffrn_measured_fraction_theta_max 0.984
_diffrn_measurement_device_type 'SuperNova, Single source at offset), Eos'
_diffrn_measurement_method '\w scans'
_diffrn_radiation_monochromator graphite
_diffrn_radiation_type 'MO K\a'
_diffrn_radiation_wavelength 0.71073
_diffrn_reflns_av_R_equivalents 0.0857
_diffrn_reflns_av_unetI/netI 0.2990
_diffrn_reflns_limit_h_max 11
_diffrn_reflns_limit_h_min -13
_diffrn_reflns_limit_k_max 34
_diffrn_reflns_limit_k_min -21
_diffrn_reflns_limit_l_max 21
_diffrn_reflns_limit_l_min -26
_diffrn_reflns_number 18188
_diffrn_reflns_theta_full 25.01
_diffrn_reflns_theta_max 25.01
_diffrn_reflns_theta_min 2.50
_diffrn_source 'fine-focus sealed tube'
_diffrn_source_current n/a
_diffrn_source_voltage n/a
_exptl_absorpt_coefficient_mu 1.180
_exptl_absorpt_correction_T_max 1.00000
_exptl_absorpt_correction_T_min 0.97435
_exptl_absorpt_correction_type multi-scan
_exptl_absorpt_process_details
;
CrysAlisPro, Oxford Diffraction Ltd.,
Version 1.171.33.66 (release 28-04-2010 CrysAlis171 .NET)
(compiled Apr 28 2010,14:27:37)
Empirical absorption correction using spherical harmonics,
implemented in SCALE3 ABSPACK scaling algorithm.
;
_exptl_crystal_colour blue
_exptl_crystal_density_diffrn 1.565
_exptl_crystal_density_method 'not measured'
_exptl_crystal_description block
_exptl_crystal_F_000 3020
_exptl_crystal_size_max 0.26
_exptl_crystal_size_mid 0.23
_exptl_crystal_size_min 0.21
_refine_diff_density_max 1.140
_refine_diff_density_min -1.081
_refine_diff_density_rms 0.126
_refine_ls_extinction_method none
_refine_ls_goodness_of_fit_ref 0.817
_refine_ls_hydrogen_treatment constr
_refine_ls_matrix_type full
_refine_ls_number_parameters 858
_refine_ls_number_reflns 10847
_refine_ls_number_restraints 872
_refine_ls_restrained_S_all 0.822
_refine_ls_R_factor_all 0.1945
_refine_ls_R_factor_gt 0.0763
_refine_ls_shift/su_max 0.002
_refine_ls_shift/su_mean 0.000
_refine_ls_structure_factor_coef Fsqd
_refine_ls_weighting_details 'calc w=1/[\s^2^(Fo^2^)+(0.0573P)^2^+0.0000P] where P=(Fo^2^+2Fc^2^)/3'
_refine_ls_weighting_scheme calc
_refine_ls_wR_factor_gt 0.1461
_refine_ls_wR_factor_ref 0.1708
_reflns_number_gt 3897
_reflns_number_total 10847
_reflns_threshold_expression >2sigma(I)
_cod_data_source_file c2dt32515b.txt
_cod_data_source_block cu3
_cod_original_cell_volume 6248.9(6)
_cod_database_code 7020935

loop_
_space_group_symop_id
_space_group_symop_operation_xyz
1 'x, y, z'
2 '-x, y+1/2, -z+1/2'
3 '-x, -y, -z'
4 'x, -y-1/2, z-1/2'

loop_
_atom_site_label
_atom_site_type_symbol
_atom_site_fract_x
_atom_site_fract_y
_atom_site_fract_z
_atom_site_U_iso_or_equiv
_atom_site_adp_type
_atom_site_occupancy
_atom_site_symmetry_multiplicity
_atom_site_calc_flag
_atom_site_refinement_flags
_atom_site_disorder_assembly
_atom_site_disorder_group
Cu1 Cu 0.49716(9) 0.25132(4) 1.29910(6) 0.0141(3) Uani 1 1 d U . .
Cu2 Cu 0.50564(9) 0.36738(4) 1.28022(6) 0.0129(3) Uani 1 1 d U . .
Cu3 Cu 0.0000 0.0000 1.0000 0.0160(4) Uani 1 2 d SU . .
Cu4 Cu 0.0000 0.0000 0.5000 0.0213(4) Uani 1 2 d SU . .
Cl1 Cl 0.6982(3) 0.21579(10) 0.54879(16) 0.0424(7) Uani 1 1 d U . .
Cl2 Cl 0.5000 0.0000 0.0000 0.0404(10) Uani 1 2 d SDU . 1
O1 O 0.1083(5) 0.0586(2) 1.0229(3) 0.0231(15) Uani 1 1 d U . .
O2 O -0.0399(6) 0.1092(2) 1.0246(4) 0.0363(18) Uani 1 1 d U . .
O3 O 0.1779(6) 0.2637(2) 1.0568(4) 0.0392(18) Uani 1 1 d U . .
O4 O 0.3937(5) 0.26738(19) 1.1878(3) 0.0190(14) Uani 1 1 d U . .
O5 O 0.4103(5) 0.34457(18) 1.1746(3) 0.0157(14) Uani 1 1 d U . .
O6 O -0.1501(6) 0.1379(2) 0.3847(4) 0.0495(12) Uani 1 1 d DU . .
O7 O -0.0839(5) 0.0625(2) 0.4708(3) 0.0258(16) Uani 1 1 d U . .
O8 O 0.0701(6) 0.1056(2) 0.5560(4) 0.043(2) Uani 1 1 d U . .
O9 O 0.5409(4) 0.31304(18) 1.3387(3) 0.0143(14) Uani 1 1 d U . .
O10 O -0.2195(6) 0.0415(2) 0.9506(4) 0.0303(17) Uani 1 1 d GU . .
H10A H -0.2034 0.0690 0.9665 0.045 Uiso 1 1 d G . .
H10B H -0.2832 0.0294 0.9559 0.045 Uiso 1 1 d G . .
O13 O 0.6360(7) 0.2220(2) 0.4736(4) 0.057(2) Uani 1 1 d U . .
O14 O 0.7791(7) 0.2568(3) 0.5812(5) 0.078(3) Uani 1 1 d U . .
O16 O 0.5980(7) 0.2096(3) 0.5707(5) 0.074(3) Uani 1 1 d U . .
O15 O 0.7826(8) 0.1751(3) 0.5688(5) 0.093(3) Uani 1 1 d U . .
N1 N -0.0079(6) 0.0019(2) 0.9082(4) 0.0134(17) Uani 1 1 d U . .
N2 N -0.0004(6) 0.0037(2) 0.5899(4) 0.0215(19) Uani 1 1 d U . .
N3 N 0.5187(6) 0.6809(2) 1.2152(4) 0.0154(17) Uani 1 1 d U . .
N4 N 0.4936(6) 0.4369(2) 1.2591(4) 0.0138(17) Uani 1 1 d U . .
N5 N 0.3188(6) 0.2505(2) 1.3038(4) 0.0180(16) Uani 1 1 d U . .
N6 N -0.3162(6) 0.2464(2) 1.3047(3) 0.0132(15) Uani 1 1 d U . .
N7 N 0.3239(6) 0.3733(2) 1.2812(4) 0.0185(18) Uani 1 1 d U . .
N8 N -0.3083(6) 0.3666(2) 1.2830(4) 0.0135(16) Uani 1 1 d U . .
C1 C 0.0687(8) 0.0986(3) 1.0254(5) 0.021(2) Uani 1 1 d U . .
C2 C 0.1653(8) 0.1390(3) 1.0341(5) 0.0308(11) Uani 1 1 d U . .
C3 C 0.2888(8) 0.1296(3) 1.0318(5) 0.0315(11) Uani 1 1 d U . .
H3 H 0.3104 0.0992 1.0258 0.038 Uiso 1 1 calc R . .
C4 C 0.3767(9) 0.1663(3) 1.0385(5) 0.0323(11) Uani 1 1 d U . .
C5 C 0.3387(9) 0.2114(3) 1.0476(5) 0.0317(11) Uani 1 1 d U . .
H5 H 0.3967 0.2360 1.0529 0.038 Uiso 1 1 calc R . .
C6 C 0.2238(9) 0.2205(3) 1.0491(5) 0.0311(11) Uani 1 1 d U . .
C7 C 0.1349(9) 0.1841(3) 1.0419(5) 0.0308(11) Uani 1 1 d U . .
H7 H 0.0541 0.1906 1.0424 0.037 Uiso 1 1 calc R . .
C8 C 0.5080(8) 0.1560(3) 1.0377(5) 0.0367(15) Uani 1 1 d U . .
H8A H 0.5794 0.1543 1.0841 0.055 Uiso 1 1 calc R . .
H8B H 0.5271 0.1804 1.0136 0.055 Uiso 1 1 calc R . .
H8C H 0.5011 0.1268 1.0150 0.055 Uiso 1 1 calc R . .
C9 C 0.2701(9) 0.3026(3) 1.0755(5) 0.037(3) Uani 1 1 d U . .
H9A H 0.2191 0.3315 1.0619 0.044 Uiso 1 1 calc R . .
H9B H 0.3227 0.3003 1.0509 0.044 Uiso 1 1 calc R . .
C10 C 0.3666(7) 0.3038(3) 1.1538(5) 0.015(2) Uani 1 1 d U . .
C11 C 0.3243(12) 0.1218(7) 0.4296(10) 0.0538(7) Uani 0.522(9) 1 d PDU A 1
H11A H 0.3587 0.1531 0.4390 0.081 Uiso 0.522(9) 1 calc PR A 1
H11B H 0.3708 0.1044 0.4098 0.081 Uiso 0.522(9) 1 calc PR A 1
H11C H 0.3382 0.1071 0.4717 0.081 Uiso 0.522(9) 1 calc PR A 1
C12 C 0.1703(8) 0.1229(5) 0.3783(6) 0.0534(4) Uani 0.562(10) 1 d PGDU A 1
C13 C 0.0817(12) 0.1287(6) 0.4057(4) 0.0530(4) Uani 0.562(10) 1 d PGDU A 1
H13 H 0.1147 0.1304 0.4531 0.064 Uiso 0.562(10) 1 calc PR A 1
C14 C -0.0561(11) 0.1319(7) 0.3624(6) 0.0516(10) Uani 0.562(10) 1 d PGDU A 1
C15 C -0.1054(8) 0.1294(6) 0.2916(5) 0.052(4) Uani 0.562(10) 1 d PGDU A 1
H15 H -0.1976 0.1315 0.2626 0.062 Uiso 0.562(10) 1 calc PR A 1
C16 C -0.0169(12) 0.1236(5) 0.2642(4) 0.034(4) Uani 0.562(10) 1 d PGDU A 1
C17 C 0.1209(11) 0.1203(6) 0.3076(6) 0.0534(4) Uani 0.562(10) 1 d PGDU A 1
H17 H 0.1802 0.1165 0.2892 0.064 Uiso 0.562(10) 1 calc PR A 1
C19 C -0.0920(9) 0.1442(3) 0.4567(5) 0.040(3) Uani 1 1 d U A .
H19A H -0.1612 0.1552 0.4680 0.047 Uiso 1 1 calc R . .
H19B H -0.0233 0.1682 0.4704 0.047 Uiso 1 1 calc R . .
C20 C -0.0296(8) 0.1005(3) 0.4974(5) 0.026(2) Uani 1 1 d U . .
C21 C 0.1047(7) 0.0123(3) 0.9034(4) 0.013(2) Uani 1 1 d U . .
H21 H 0.1832 0.0197 0.9430 0.016 Uiso 1 1 calc R . .
C22 C 0.1063(7) 0.0122(3) 0.8414(4) 0.014(2) Uani 1 1 d U . .
H22 H 0.1862 0.0188 0.8400 0.017 Uiso 1 1 calc R . .
C23 C -0.0081(8) 0.0026(3) 0.7814(5) 0.019(2) Uani 1 1 d U . .
C24 C -0.1258(8) -0.0077(3) 0.7860(5) 0.020(2) Uani 1 1 d U . .
H24 H -0.2059 -0.0143 0.7467 0.024 Uiso 1 1 calc R . .
C25 C -0.1208(8) -0.0080(3) 0.8499(5) 0.020(2) Uani 1 1 d U . .
H25 H -0.1988 -0.0153 0.8529 0.024 Uiso 1 1 calc R . .
C26 C 0.1075(8) -0.0094(3) 0.6478(5) 0.023(2) Uani 1 1 d U . .
H26 H 0.1858 -0.0179 0.6459 0.027 Uiso 1 1 calc R . .
C27 C 0.1063(8) -0.0107(3) 0.7103(5) 0.018(2) Uani 1 1 d U . .
H27 H 0.1818 -0.0212 0.7493 0.021 Uiso 1 1 calc R . .
C28 C -0.0061(8) 0.0033(3) 0.7149(5) 0.017(2) Uani 1 1 d U . .
C29 C -0.1188(8) 0.0187(3) 0.6544(5) 0.022(2) Uani 1 1 d U . .
H29 H -0.1973 0.0283 0.6552 0.027 Uiso 1 1 calc R . .
C30 C -0.1090(8) 0.0190(3) 0.5938(5) 0.022(2) Uani 1 1 d U . .
H30 H -0.1815 0.0303 0.5542 0.026 Uiso 1 1 calc R . .
C31 C 0.5829(8) 0.6615(3) 1.2772(5) 0.0200(10) Uani 1 1 d U . .
H31 H 0.6297 0.6809 1.3149 0.024 Uiso 1 1 calc R . .
C32 C 0.5834(8) 0.6129(3) 1.2884(5) 0.0198(9) Uani 1 1 d U . .
H32 H 0.6307 0.6002 1.3322 0.024 Uiso 1 1 calc R . .
C33 C 0.5096(8) 0.5845(3) 1.2309(5) 0.0190(8) Uani 1 1 d U . .
C34 C 0.4467(8) 0.6043(3) 1.1666(5) 0.0198(9) Uani 1 1 d U . .
H34 H 0.4006 0.5859 1.1277 0.024 Uiso 1 1 calc R . .
C35 C 0.4537(8) 0.6532(3) 1.1608(5) 0.0202(10) Uani 1 1 d U . .
H35 H 0.4114 0.6666 1.1173 0.024 Uiso 1 1 calc R . .
C36 C 0.4945(7) 0.4543(3) 1.2037(5) 0.0187(10) Uani 1 1 d U . .
H36 H 0.4921 0.4336 1.1705 0.022 Uiso 1 1 calc R . .
C37 C 0.4990(7) 0.5015(3) 1.1926(5) 0.0185(9) Uani 1 1 d U . .
H37 H 0.4978 0.5119 1.1523 0.022 Uiso 1 1 calc R . .
C38 C 0.5051(8) 0.5333(3) 1.2408(5) 0.0185(8) Uani 1 1 d U . .
C39 C 0.5021(7) 0.5158(3) 1.2985(5) 0.0186(9) Uani 1 1 d U . .
H39 H 0.5044 0.5360 1.3321 0.022 Uiso 1 1 calc R . .
C40 C 0.4957(7) 0.4674(3) 1.3066(5) 0.0187(10) Uani 1 1 d U . .
H40 H 0.4928 0.4560 1.3455 0.022 Uiso 1 1 calc R . .
C41 C 0.1996(8) 0.2533(3) 1.2461(5) 0.027(2) Uani 1 1 d U . .
H41 H 0.2008 0.2561 1.2042 0.032 Uiso 1 1 calc R . .
C42 C 0.0773(8) 0.2523(3) 1.2456(5) 0.024(2) Uani 1 1 d U . .
H42 H -0.0012 0.2552 1.2041 0.029 Uiso 1 1 calc R . .
C43 C 0.0692(7) 0.2471(3) 1.3049(4) 0.018(2) Uani 1 1 d U . .
C44 C 0.1918(7) 0.2436(3) 1.3664(5) 0.024(2) Uani 1 1 d U . .
H44 H 0.1925 0.2398 1.4086 0.029 Uiso 1 1 calc R . .
C45 C 0.3125(8) 0.2460(3) 1.3619(5) 0.023(2) Uani 1 1 d U . .
H45 H 0.3932 0.2444 1.4025 0.028 Uiso 1 1 calc R . .
C46 C -0.3064(8) 0.2386(3) 1.2455(5) 0.020(2) Uani 1 1 d U . .
H46 H -0.3842 0.2336 1.2043 0.024 Uiso 1 1 calc R . .
C47 C -0.1842(7) 0.2381(3) 1.2467(5) 0.016(2) Uani 1 1 d U . .
H47 H -0.1800 0.2327 1.2060 0.019 Uiso 1 1 calc R . .
C48 C -0.0669(7) 0.2455(3) 1.3059(4) 0.017(2) Uani 1 1 d U . .
C49 C -0.0761(7) 0.2537(3) 1.3655(4) 0.019(2) Uani 1 1 d U . .
H49 H 0.0011 0.2597 1.4065 0.022 Uiso 1 1 calc R . .
C50 C -0.2001(7) 0.2530(3) 1.3636(5) 0.023(2) Uani 1 1 d U . .
H50 H -0.2046 0.2573 1.4044 0.027 Uiso 1 1 calc R . .
C51 C 0.2103(7) 0.3806(3) 1.2235(5) 0.018(2) Uani 1 1 d U . .
H51 H 0.2156 0.3860 1.1831 0.022 Uiso 1 1 calc R . .
C52 C 0.0842(8) 0.3806(3) 1.2210(5) 0.020(2) Uani 1 1 d U . .
H52 H 0.0070 0.3854 1.1795 0.024 Uiso 1 1 calc R . .
C53 C 0.0741(7) 0.3735(3) 1.2812(5) 0.016(2) Uani 1 1 d U . .
C54 C 0.1951(7) 0.3671(3) 1.3422(4) 0.016(2) Uani 1 1 d U . .
H54 H 0.1938 0.3632 1.3838 0.019 Uiso 1 1 calc R . .
C55 C 0.3168(8) 0.3668(3) 1.3396(5) 0.021(2) Uani 1 1 d U . .
H55 H 0.3962 0.3619 1.3800 0.025 Uiso 1 1 calc R . .
C56 C -0.2985(8) 0.3581(3) 1.2252(5) 0.023(2) Uani 1 1 d U . .
H56 H -0.3765 0.3508 1.1852 0.027 Uiso 1 1 calc R . .
C57 C -0.1756(8) 0.3597(3) 1.2230(5) 0.025(2) Uani 1 1 d U . .
H57 H -0.1714 0.3526 1.1828 0.030 Uiso 1 1 calc R . .
C58 C -0.0593(7) 0.3722(3) 1.2826(5) 0.016(2) Uani 1 1 d U . .
C59 C -0.0713(8) 0.3814(3) 1.3407(5) 0.021(2) Uani 1 1 d U . .
H59 H 0.0045 0.3888 1.3816 0.025 Uiso 1 1 calc R . .
C60 C -0.1983(8) 0.3794(3) 1.3380(5) 0.021(2) Uani 1 1 d U . .
H60 H -0.2054 0.3876 1.3771 0.025 Uiso 1 1 calc R . .
C18 C -0.0646(3) 0.12208(12) 0.1859(2) 0.049(5) Uani 0.522(9) 1 d PDU A 1
H18A H -0.1182 0.0946 0.1671 0.074 Uiso 0.522(9) 1 d PR A 1
H18B H 0.0115 0.1215 0.1770 0.074 Uiso 0.522(9) 1 d PR A 1
H18C H -0.1182 0.1493 0.1650 0.074 Uiso 0.522(9) 1 d PR A 1
C18A C -0.1732(3) 0.11715(12) 0.1583(2) 0.049(5) Uani 0.478(9) 1 d PRDU A 2
H18D H -0.2027 0.1475 0.1385 0.074 Uiso 0.478(9) 1 d PR A 2
H18E H -0.2498 0.0968 0.1438 0.074 Uiso 0.478(9) 1 d PR A 2
H18F H -0.1117 0.1047 0.1434 0.074 Uiso 0.478(9) 1 d PR A 2
C11A C 0.2700(3) 0.11155(12) 0.3729(2) 0.0538(7) Uani 0.478(9) 1 d PRDU A 2
H11D H 0.2932 0.0863 0.3517 0.081 Uiso 0.478(9) 1 calc PR A 2
H11E H 0.2958 0.1037 0.4199 0.081 Uiso 0.478(9) 1 calc PR A 2
H11F H 0.3164 0.1393 0.3714 0.081 Uiso 0.478(9) 1 calc PR A 2
Cl3 Cl 0.5100(9) 0.4799(3) 0.0151(5) 0.105(4) Uani 0.50 1 d PDU . .
O19 O 0.540(6) 0.4810(9) -0.040(2) 0.153(19) Uani 0.50 1 d PDU . .
O18 O 0.3744(14) 0.4938(18) -0.020(5) 0.178(3) Uani 0.50 1 d PDU . .
O20 O 0.555(3) 0.4369(6) 0.0543(13) 0.175(13) Uani 0.50 1 d PDU . .
O17 O 0.572(11) 0.5179(8) 0.0588(10) 0.184(3) Uani 0.50 1 d PDU . .
O22 O 0.5817(3) -0.01394(12) -0.0317(2) 0.036(4) Uani 0.50 1 d PRU . .
O23 O 0.5806(3) -0.03937(12) 0.0436(2) 0.050(4) Uani 0.50 1 d PRDU . .
O21 O 0.5833(3) 0.02447(12) 0.0632(2) 0.082(5) Uani 0.50 1 d PRDU . .
O24 O 0.5891(3) 0.03382(12) -0.0020(2) 0.096(6) Uani 0.50 1 d PRU . .
O12 O 0.7579(3) 0.32380(12) 0.4741(2) 0.045(2) Uani 1 1 d RU . .
H12A H 0.7498 0.3046 0.5058 0.054 Uiso 1 1 d R . .
H12B H 0.6634 0.3252 0.4312 0.054 Uiso 1 1 d R . .
C12A C 0.1172(8) 0.1200(7) 0.3342(7) 0.0534(4) Uani 0.438(10) 1 d PGDU A 2
C13A C 0.0594(13) 0.1257(8) 0.3776(4) 0.0530(4) Uani 0.438(10) 1 d PGDU A 2
H13A H 0.1139 0.1272 0.4249 0.064 Uiso 0.438(10) 1 calc PR A 2
C14A C -0.0798(14) 0.1290(9) 0.3503(6) 0.0516(10) Uani 0.438(10) 1 d PGDU A 2
C15A C -0.1613(8) 0.1268(7) 0.2796(7) 0.052(4) Uani 0.438(10) 1 d PGDU A 2
H15A H -0.2544 0.1290 0.2614 0.062 Uiso 0.438(10) 1 calc PR A 2
C16A C -0.1035(12) 0.1211(6) 0.2362(4) 0.034(4) Uani 0.438(10) 1 d PGDU A 2
C17A C 0.0357(13) 0.1177(7) 0.2635(6) 0.0534(4) Uani 0.438(10) 1 d PGDU A 2
H17A H 0.0743 0.1139 0.2345 0.064 Uiso 0.438(10) 1 calc PR A 2
O11 O -0.2289(7) -0.0330(2) 0.4424(4) 0.045(2) Uani 1 1 d GU . .
H11G H -0.1982 -0.0604 0.4450 0.068 Uiso 1 1 d G . .
H11H H -0.2700 -0.0312 0.4665 0.068 Uiso 1 1 d G . .

loop_
_atom_site_aniso_label
_atom_site_aniso_U_11
_atom_site_aniso_U_22
_atom_site_aniso_U_33
_atom_site_aniso_U_23
_atom_site_aniso_U_13
_atom_site_aniso_U_12
Cu1 0.0110(4) 0.0118(5) 0.0227(6) 0.0001(5) 0.0106(4) 0.0003(5)
Cu2 0.0091(4) 0.0119(5) 0.0196(6) 0.0000(5) 0.0083(4) -0.0002(4)
Cu3 0.0229(7) 0.0160(7) 0.0132(8) -0.0017(6) 0.0120(6) -0.0052(6)
Cu4 0.0298(7) 0.0222(8) 0.0159(8) -0.0004(7) 0.0142(6) -0.0008(6)
Cl1 0.0428(10) 0.0443(11) 0.0423(11) 0.0021(9) 0.0216(8) 0.0052(8)
Cl2 0.0369(12) 0.0454(13) 0.0416(13) -0.0015(9) 0.0206(9) 0.0017(9)
O1 0.0239(17) 0.0232(18) 0.0232(18) 0.0001(10) 0.0116(11) -0.0009(10)
O2 0.034(2) 0.032(2) 0.039(3) -0.0003(18) 0.0147(17) -0.0001(17)
O3 0.039(2) 0.037(2) 0.039(2) -0.0001(10) 0.0160(12) -0.0008(10)
O4 0.0193(16) 0.0187(17) 0.0188(17) 0.0000(10) 0.0088(11) 0.0000(10)
O5 0.0156(16) 0.0160(17) 0.0160(17) -0.0004(10) 0.0077(11) -0.0003(10)
O6 0.0502(12) 0.0477(17) 0.0486(16) 0.0009(10) 0.0214(11) -0.0005(10)
O7 0.0265(18) 0.0256(18) 0.0255(19) 0.0001(10) 0.0122(11) -0.0006(10)
O8 0.045(2) 0.040(3) 0.041(3) 0.0000(18) 0.0174(18) -0.0023(18)
O9 0.0146(15) 0.0145(16) 0.0147(17) 0.0005(10) 0.0075(10) 0.0009(10)
O10 0.031(2) 0.030(2) 0.030(2) 0.0009(18) 0.0148(17) -0.0016(17)
O13 0.058(3) 0.055(3) 0.052(3) -0.0005(19) 0.0212(19) 0.0001(18)
O14 0.078(3) 0.079(3) 0.076(3) -0.001(2) 0.035(2) -0.0050(19)
O16 0.074(3) 0.078(3) 0.078(3) 0.0037(19) 0.041(2) -0.0013(19)
O15 0.095(3) 0.093(4) 0.093(4) 0.004(2) 0.045(2) 0.010(2)
N1 0.0141(18) 0.0140(19) 0.0129(19) -0.0002(10) 0.0071(12) -0.0005(10)
N2 0.022(2) 0.022(2) 0.021(2) 0.0001(10) 0.0107(12) 0.0001(10)
N3 0.0150(19) 0.015(2) 0.016(2) 0.0000(10) 0.0073(12) 0.0002(10)
N4 0.0135(18) 0.0139(19) 0.0144(19) -0.0002(10) 0.0067(12) -0.0001(10)
N5 0.0173(18) 0.0180(19) 0.0189(19) 0.0000(10) 0.0086(11) 0.0007(10)
N6 0.0130(17) 0.0129(18) 0.0140(18) 0.0001(10) 0.0066(11) 0.0006(10)
N7 0.0183(19) 0.019(2) 0.019(2) 0.0002(10) 0.0092(12) -0.0003(10)
N8 0.0130(18) 0.0135(19) 0.0143(19) 0.0000(10) 0.0066(12) -0.0005(10)
C1 0.022(2) 0.022(2) 0.021(2) 0.0001(10) 0.0104(14) 0.0001(10)
C2 0.0310(12) 0.0306(12) 0.0308(12) -0.0001(7) 0.0145(8) -0.0005(7)
C3 0.0318(12) 0.0314(12) 0.0313(12) -0.0002(7) 0.0147(8) -0.0006(7)
C4 0.0324(12) 0.0321(12) 0.0321(12) -0.0001(7) 0.0148(7) -0.0007(7)
C5 0.0319(12) 0.0314(12) 0.0316(12) 0.0002(7) 0.0146(8) -0.0006(7)
C6 0.0313(12) 0.0309(12) 0.0310(12) 0.0001(7) 0.0144(8) -0.0003(7)
C7 0.0309(12) 0.0307(12) 0.0307(12) 0.0000(7) 0.0144(8) -0.0003(7)
C8 0.0367(18) 0.0364(19) 0.0361(19) -0.0003(15) 0.0162(14) -0.0019(14)
C9 0.037(3) 0.036(3) 0.037(3) 0.0001(10) 0.0164(15) -0.0005(10)
C10 0.015(2) 0.016(2) 0.016(2) 0.0002(10) 0.0075(13) 0.0003(10)
C11 0.0538(9) 0.0536(9) 0.0537(9) 0.0001(8) 0.0248(7) -0.0003(8)
C12 0.0534(5) 0.0533(5) 0.0534(5) 0.0000(4) 0.0249(4) 0.0001(4)
C13 0.0530(5) 0.0532(6) 0.0532(6) 0.0000(5) 0.0250(4) 0.0001(5)
C14 0.0524(10) 0.0508(14) 0.0513(13) 0.0002(7) 0.0238(7) -0.0003(7)
C15 0.052(4) 0.051(4) 0.052(4) 0.0001(7) 0.024(2) 0.0000(7)
C16 0.035(4) 0.034(4) 0.034(4) 0.0002(7) 0.016(2) 0.0000(7)
C17 0.0536(5) 0.0533(5) 0.0534(5) 0.0000(5) 0.0249(4) 0.0000(5)
C19 0.040(3) 0.040(3) 0.039(3) 0.0000(10) 0.0185(16) 0.0002(10)
C20 0.027(3) 0.026(3) 0.026(3) 0.0001(10) 0.0121(14) 0.0000(10)
C21 0.013(2) 0.014(2) 0.013(2) 0.0000(10) 0.0061(13) -0.0001(10)
C22 0.014(2) 0.015(2) 0.014(2) 0.0002(10) 0.0071(13) 0.0000(10)
C23 0.019(2) 0.019(2) 0.019(2) 0.0003(10) 0.0091(13) -0.0002(10)
C24 0.019(2) 0.020(2) 0.019(2) 0.0001(10) 0.0088(14) -0.0008(10)
C25 0.020(2) 0.020(2) 0.020(2) 0.0002(10) 0.0098(14) -0.0003(10)
C26 0.023(2) 0.023(3) 0.023(3) -0.0004(10) 0.0107(14) 0.0005(10)
C27 0.018(2) 0.018(2) 0.017(2) 0.0003(10) 0.0078(13) 0.0001(10)
C28 0.017(2) 0.017(2) 0.016(2) 0.0003(10) 0.0080(13) -0.0003(10)
C29 0.022(2) 0.023(2) 0.022(2) -0.0002(10) 0.0104(14) -0.0001(10)
C30 0.021(2) 0.022(2) 0.022(2) 0.0001(10) 0.0101(14) 0.0004(10)
C31 0.0202(12) 0.0192(12) 0.0196(12) -0.0001(8) 0.0085(8) -0.0004(8)
C32 0.0199(10) 0.0190(11) 0.0195(10) 0.0001(7) 0.0084(7) -0.0002(7)
C33 0.0191(9) 0.0187(9) 0.0192(9) 0.0001(6) 0.0088(6) -0.0002(6)
C34 0.0200(10) 0.0191(10) 0.0196(10) -0.0001(7) 0.0086(7) -0.0002(7)
C35 0.0203(12) 0.0197(12) 0.0199(12) 0.0002(8) 0.0088(8) -0.0002(8)
C36 0.0185(12) 0.0187(12) 0.0188(12) -0.0001(8) 0.0085(8) 0.0001(8)
C37 0.0184(10) 0.0186(10) 0.0188(10) 0.0001(7) 0.0088(7) -0.0001(7)
C38 0.0183(9) 0.0184(9) 0.0189(9) 0.0000(6) 0.0087(6) 0.0000(6)
C39 0.0183(10) 0.0184(11) 0.0189(10) -0.0002(7) 0.0085(7) 0.0003(7)
C40 0.0185(12) 0.0185(12) 0.0189(12) -0.0003(8) 0.0085(8) 0.0000(8)
C41 0.027(2) 0.027(2) 0.027(2) 0.0001(10) 0.0129(14) -0.0005(10)
C42 0.024(2) 0.023(2) 0.024(2) -0.0001(10) 0.0104(13) 0.0005(10)
C43 0.018(2) 0.018(2) 0.019(2) 0.0002(10) 0.0090(13) -0.0001(10)
C44 0.024(2) 0.025(2) 0.024(2) 0.0001(10) 0.0117(14) -0.0002(10)
C45 0.023(2) 0.024(2) 0.023(2) 0.0003(10) 0.0107(13) 0.0001(10)
C46 0.019(2) 0.020(2) 0.020(2) -0.0003(10) 0.0088(13) -0.0002(10)
C47 0.016(2) 0.016(2) 0.017(2) -0.0002(10) 0.0080(13) 0.0002(10)
C48 0.017(2) 0.017(2) 0.018(2) 0.0005(10) 0.0084(13) -0.0004(10)
C49 0.018(2) 0.019(2) 0.019(2) -0.0001(10) 0.0085(13) 0.0003(10)
C50 0.023(2) 0.023(2) 0.023(2) -0.0002(10) 0.0113(13) 0.0003(10)
C51 0.018(2) 0.018(2) 0.018(2) 0.0005(10) 0.0087(13) 0.0003(10)
C52 0.019(2) 0.020(2) 0.020(2) 0.0000(10) 0.0089(14) 0.0001(10)
C53 0.016(2) 0.015(2) 0.016(2) 0.0000(10) 0.0073(13) 0.0003(10)
C54 0.015(2) 0.016(2) 0.016(2) -0.0003(10) 0.0075(13) 0.0002(10)
C55 0.020(2) 0.021(2) 0.021(2) -0.0003(10) 0.0095(13) 0.0004(10)
C56 0.022(2) 0.023(2) 0.023(2) -0.0002(10) 0.0109(14) -0.0003(10)
C57 0.025(2) 0.026(3) 0.025(3) -0.0003(10) 0.0122(14) 0.0002(10)
C58 0.015(2) 0.015(2) 0.016(2) 0.0002(10) 0.0071(13) -0.0004(10)
C59 0.021(2) 0.021(2) 0.021(2) -0.0004(10) 0.0096(14) 0.0001(10)
C60 0.021(2) 0.021(2) 0.021(2) -0.0006(10) 0.0101(14) 0.0002(10)
C18 0.050(5) 0.048(5) 0.049(5) -0.0002(15) 0.022(3) 0.0003(15)
C18A 0.050(5) 0.048(5) 0.049(5) -0.0002(15) 0.022(3) 0.0003(15)
C11A 0.0538(9) 0.0536(9) 0.0537(9) 0.0001(8) 0.0248(7) -0.0003(8)
Cl3 0.104(3) 0.106(3) 0.106(3) -0.0005(10) 0.0484(16) -0.0003(10)
O19 0.153(9) 0.154(9) 0.153(9) -0.0002(10) 0.072(4) -0.0003(10)
O18 0.173(16) 0.173(16) 0.173(16) 0.0000(10) 0.067(7) 0.0001(10)
O20 0.175(11) 0.176(11) 0.175(11) 0.001(2) 0.082(5) -0.003(2)
O17 0.178(16) 0.178(16) 0.178(16) -0.0001(10) 0.069(8) 0.0002(10)
O22 0.036(4) 0.037(4) 0.036(4) -0.0001(10) 0.0175(19) -0.0003(10)
O23 0.050(4) 0.050(4) 0.050(4) 0.0004(10) 0.023(2) -0.0002(10)
O21 0.083(6) 0.083(6) 0.082(6) -0.0004(10) 0.038(3) 0.0005(10)
O24 0.096(6) 0.095(6) 0.096(6) 0.0005(10) 0.045(3) -0.0002(10)
O12 0.044(2) 0.048(3) 0.044(3) 0.0008(19) 0.0205(18) -0.0029(18)
C12A 0.0534(5) 0.0533(5) 0.0534(5) 0.0000(4) 0.0249(4) 0.0001(4)
C13A 0.0530(5) 0.0532(6) 0.0532(6) 0.0000(5) 0.0250(4) 0.0001(5)
C14A 0.0524(10) 0.0508(14) 0.0513(13) 0.0002(7) 0.0238(7) -0.0003(7)
C15A 0.052(4) 0.051(4) 0.052(4) 0.0001(7) 0.024(2) 0.0000(7)
C16A 0.035(4) 0.034(4) 0.034(4) 0.0002(7) 0.016(2) 0.0000(7)
C17A 0.0536(5) 0.0533(5) 0.0534(5) 0.0000(5) 0.0249(4) 0.0000(5)
O11 0.044(2) 0.047(3) 0.044(3) -0.0008(19) 0.0208(18) 0.0003(18)

loop_
_atom_type_symbol
_atom_type_description
_atom_type_scat_dispersion_real
_atom_type_scat_dispersion_imag
_atom_type_scat_source
C C 0.0000 0.0000 'International Tables Vol C Tables 4.2.6.8 and 6.1.1.4'
H H 0.0000 0.0000 'International Tables Vol C Tables 4.2.6.8 and 6.1.1.4'
Cl Cl 0.0000 0.0000 'International Tables Vol C Tables 4.2.6.8 and 6.1.1.4'
Cu Cu 0.0000 0.0000 'International Tables Vol C Tables 4.2.6.8 and 6.1.1.4'
N N 0.0061 0.0033 'International Tables Vol C Tables 4.2.6.8 and 6.1.1.4'
O O 0.0106 0.0060 'International Tables Vol C Tables 4.2.6.8 and 6.1.1.4'

loop_
_geom_angle_atom_site_label_1
_geom_angle_atom_site_label_2
_geom_angle_atom_site_label_3
_geom_angle
_geom_angle_site_symmetry_1
_geom_angle_site_symmetry_3
O4 Cu1 Cu2 71.82(14) . .
O9 Cu1 Cu2 29.91(17) . .
O9 Cu1 O4 101.6(2) . .
O9 Cu1 N3 164.2(3) . 2_647
O9 Cu1 N5 92.1(2) . .
O9 Cu1 N6 89.9(2) . 1_655
N3 Cu1 Cu2 165.3(2) 2_647 .
N3 Cu1 O4 94.1(3) 2_647 .
N3 Cu1 N5 88.8(3) 2_647 .
N3 Cu1 N6 87.3(3) 2_647 1_655
N5 Cu1 Cu2 95.9(2) . .
N5 Cu1 O4 92.1(2) . .
N6 Cu1 Cu2 89.38(19) 1_655 .
N6 Cu1 O4 94.4(2) 1_655 .
N6 Cu1 N5 172.7(3) 1_655 .
O5 Cu2 Cu1 78.75(15) . .
O9 Cu2 Cu1 29.77(16) . .
O9 Cu2 O5 108.5(2) . .
O9 Cu2 N4 155.2(3) . .
O9 Cu2 N7 87.5(2) . .
O9 Cu2 N8 94.7(2) . 1_655
N4 Cu2 Cu1 174.1(2) . .
N4 Cu2 O5 96.0(2) . .
N4 Cu2 N7 87.8(3) . .
N4 Cu2 N8 88.6(3) . 1_655
N7 Cu2 Cu1 89.72(19) . .
N7 Cu2 O5 92.3(2) . .
N7 Cu2 N8 175.4(3) . 1_655
N8 Cu2 Cu1 94.14(19) 1_655 .
N8 Cu2 O5 90.9(2) 1_655 .
O1 Cu3 O1 180.0(4) . 3_557
O1 Cu3 O10 94.0(2) 3_557 3_557
O1 Cu3 O10 86.0(2) . 3_557
O1 Cu3 O10 94.0(2) . .
O1 Cu3 O10 86.0(2) 3_557 .
O10 Cu3 O10 180.0 . 3_557
N1 Cu3 O1 91.9(3) 3_557 .
N1 Cu3 O1 88.1(3) . .
N1 Cu3 O1 91.9(3) . 3_557
N1 Cu3 O1 88.1(3) 3_557 3_557
N1 Cu3 O10 91.4(2) . 3_557
N1 Cu3 O10 91.4(2) 3_557 .
N1 Cu3 O10 88.6(2) . .
N1 Cu3 O10 88.6(2) 3_557 3_557
N1 Cu3 N1 180.000(1) 3_557 .
O7 Cu4 O7 180.000(1) . 3_556
O7 Cu4 O11 92.5(2) 3_556 .
O7 Cu4 O11 87.5(2) . .
O7 Cu4 O11 92.5(2) . 3_556
O7 Cu4 O11 87.5(2) 3_556 3_556
N2 Cu4 O7 93.1(3) . .
N2 Cu4 O7 86.9(3) 3_556 .
N2 Cu4 O7 93.1(3) 3_556 3_556
N2 Cu4 O7 86.9(3) . 3_556
N2 Cu4 N2 180.000(1) . 3_556
N2 Cu4 O11 87.2(3) 3_556 .
N2 Cu4 O11 87.2(3) . 3_556
N2 Cu4 O11 92.8(3) 3_556 3_556
N2 Cu4 O11 92.8(3) . .
O11 Cu4 O11 180.0 3_556 .
O14 Cl1 O13 108.3(5) . .
O16 Cl1 O13 111.0(5) . .
O16 Cl1 O14 110.2(5) . .
O16 Cl1 O15 107.8(6) . .
O15 Cl1 O13 110.0(5) . .
O15 Cl1 O14 109.6(5) . .
O22 Cl2 O22 180.0(3) 3_655 .
O22 Cl2 O23 103.32(17) 3_655 .
O22 Cl2 O23 76.68(17) . .
O22 Cl2 O23 103.32(17) . 3_655
O22 Cl2 O23 76.68(17) 3_655 3_655
O22 Cl2 O21 70.9(2) 3_655 .
O22 Cl2 O21 109.1(2) . .
O22 Cl2 O21 70.9(2) . 3_655
O22 Cl2 O21 109.1(2) 3_655 3_655
O23 Cl2 O23 180.0(5) 3_655 .
O21 Cl2 O23 100.33(18) 3_655 .
O21 Cl2 O23 79.67(18) . .
O21 Cl2 O23 79.67(18) 3_655 3_655
O21 Cl2 O23 100.33(18) . 3_655
O21 Cl2 O21 180.0(4) . 3_655
O24 Cl2 O22 116.38(16) 3_655 .
O24 Cl2 O22 63.62(16) . .
O24 Cl2 O22 63.62(16) 3_655 3_655
O24 Cl2 O22 116.38(16) . 3_655
O24 Cl2 O23 71.5(2) 3_655 .
O24 Cl2 O23 108.5(2) . .
O24 Cl2 O23 71.5(2) . 3_655
O24 Cl2 O23 108.5(2) 3_655 3_655
O24 Cl2 O21 62.96(15) 3_655 3_655
O24 Cl2 O21 117.04(15) 3_655 .
O24 Cl2 O21 62.96(15) . .
O24 Cl2 O21 117.04(15) . 3_655
O24 Cl2 O24 180.0(4) . 3_655
C1 O1 Cu3 127.0(5) . .
C6 O3 C9 118.0(7) . .
C10 O4 Cu1 134.3(6) . .
C10 O5 Cu2 125.6(6) . .
C14 O6 C19 112.9(8) . .
C14A O6 C14 12.1(10) . .
C14A O6 C19 124.6(9) . .
C20 O7 Cu4 125.4(6) . .
Cu1 O9 Cu2 120.3(3) . .
Cu3 O10 H10A 106.8 . .
Cu3 O10 H10B 117.9 . .
H10A O10 H10B 110.7 . .
C21 N1 Cu3 119.2(5) . .
C25 N1 Cu3 122.7(5) . .
C25 N1 C21 118.1(8) . .
C26 N2 Cu4 120.9(6) . .
C30 N2 Cu4 120.6(6) . .
C30 N2 C26 118.5(8) . .
C31 N3 Cu1 122.5(6) . 2_657
C31 N3 C35 118.6(7) . .
C35 N3 Cu1 118.7(6) . 2_657
C36 N4 Cu2 123.4(6) . .
C36 N4 C40 117.6(7) . .
C40 N4 Cu2 118.7(6) . .
C41 N5 Cu1 120.9(6) . .
C45 N5 Cu1 122.9(5) . .
C45 N5 C41 116.1(7) . .
C46 N6 Cu1 119.0(5) . 1_455
C50 N6 Cu1 123.3(6) . 1_455
C50 N6 C46 117.6(7) . .
C51 N7 Cu2 121.0(6) . .
C51 N7 C55 118.7(7) . .
C55 N7 Cu2 120.1(6) . .
C56 N8 Cu2 120.1(5) . 1_455
C60 N8 Cu2 121.8(6) . 1_455
C60 N8 C56 117.7(7) . .
O1 C1 O2 126.3(8) . .
O1 C1 C2 117.1(7) . .
O2 C1 C2 116.5(8) . .
C3 C2 C1 119.5(8) . .
C7 C2 C1 121.7(8) . .
C7 C2 C3 118.7(9) . .
C2 C3 H3 120.0 . .
C4 C3 C2 120.1(9) . .
C4 C3 H3 120.0 . .
C3 C4 C5 117.4(8) . .
C3 C4 C8 119.7(8) . .
C5 C4 C8 122.9(8) . .
C4 C5 H5 118.4 . .
C6 C5 C4 123.1(9) . .
C6 C5 H5 118.4 . .
O3 C6 C7 113.3(8) . .
C5 C6 O3 126.9(9) . .
C5 C6 C7 119.7(9) . .
C2 C7 C6 120.9(9) . .
C2 C7 H7 119.5 . .
C6 C7 H7 119.5 . .
C4 C8 H8A 109.5 . .
C4 C8 H8B 109.5 . .
C4 C8 H8C 109.5 . .
H8A C8 H8B 109.5 . .
H8A C8 H8C 109.5 . .
H8B C8 H8C 109.5 . .
O3 C9 H9A 109.3 . .
O3 C9 H9B 109.3 . .
O3 C9 C10 111.7(8) . .
H9A C9 H9B 107.9 . .
C10 C9 H9A 109.3 . .
C10 C9 H9B 109.3 . .
O4 C10 O5 128.0(8) . .
O4 C10 C9 120.0(8) . .
O5 C10 C9 112.0(8) . .
C13 C12 C11 117.5(11) . .
C13 C12 C17 120.0 . .
C17 C12 C11 122.5(11) . .
C12 C13 H13 120.0 . .
C14 C13 C12 120.0 . .
C14 C13 H13 120.0 . .
O6 C14 C13 124.0(9) . .
O6 C14 C15 116.0(9) . .
C15 C14 C13 120.0 . .
C14 C15 H15 120.0 . .
C14 C15 C16 120.0 . .
C16 C15 H15 120.0 . .
C15 C16 C18 122.6(8) . .
C17 C16 C15 120.0 . .
C17 C16 C18 117.3(8) . .
C12 C17 H17 120.0 . .
C16 C17 C12 120.0 . .
C16 C17 H17 120.0 . .
O6 C19 H19A 108.8 . .
O6 C19 H19B 108.8 . .
O6 C19 C20 113.7(8) . .
H19A C19 H19B 107.7 . .
C20 C19 H19A 108.8 . .
C20 C19 H19B 108.8 . .
O7 C20 O8 125.8(9) . .
O7 C20 C19 117.1(8) . .
O8 C20 C19 117.1(9) . .
N1 C21 H21 119.2 . .
N1 C21 C22 121.6(8) . .
C22 C21 H21 119.2 . .
C21 C22 H22 119.4 . .
C21 C22 C23 121.2(8) . .
C23 C22 H22 119.4 . .
C22 C23 C24 117.5(9) . .
C22 C23 C28 120.9(7) . .
C24 C23 C28 121.6(7) . .
C23 C24 H24 120.6 . .
C25 C24 C23 118.8(8) . .
C25 C24 H24 120.6 . .
N1 C25 C24 122.8(8) . .
N1 C25 H25 118.6 . .
C24 C25 H25 118.6 . .
N2 C26 H26 119.0 . .
N2 C26 C27 122.1(8) . .
C27 C26 H26 119.0 . .
C26 C27 H27 120.0 . .
C28 C27 C26 120.0(8) . .
C28 C27 H27 120.0 . .
C27 C28 C23 120.6(7) . .
C27 C28 C29 118.1(9) . .
C29 C28 C23 121.3(7) . .
C28 C29 H29 120.9 . .
C30 C29 C28 118.2(8) . .
C30 C29 H29 120.9 . .
N2 C30 C29 122.9(8) . .
N2 C30 H30 118.5 . .
C29 C30 H30 118.5 . .
N3 C31 H31 118.5 . .
N3 C31 C32 123.1(9) . .
C32 C31 H31 118.5 . .
C31 C32 H32 121.3 . .
C33 C32 C31 117.4(9) . .
C33 C32 H32 121.3 . .
C32 C33 C38 119.0(8) . .
C34 C33 C32 119.5(8) . .
C34 C33 C38 121.4(8) . .
C33 C34 H34 120.7 . .
C33 C34 C35 118.6(9) . .
C35 C34 H34 120.7 . .
N3 C35 C34 122.7(9) . .
N3 C35 H35 118.6 . .
C34 C35 H35 118.6 . .
N4 C36 H36 118.4 . .
N4 C36 C37 123.3(9) . .
C37 C36 H36 118.4 . .
C36 C37 H37 119.8 . .
C38 C37 C36 120.4(9) . .
C38 C37 H37 119.8 . .
C37 C38 C33 122.3(8) . .
C37 C38 C39 117.0(8) . .
C39 C38 C33 120.7(9) . .
C38 C39 H39 120.0 . .
C38 C39 C40 120.1(9) . .
C40 C39 H39 120.0 . .
N4 C40 C39 121.6(9) . .
N4 C40 H40 119.2 . .
C39 C40 H40 119.2 . .
N5 C41 H41 118.1 . .
N5 C41 C42 123.8(9) . .
C42 C41 H41 118.1 . .
C41 C42 H42 119.6 . .
C43 C42 C41 120.7(8) . .
C43 C42 H42 119.6 . .
C42 C43 C44 117.2(7) . .
C42 C43 C48 122.0(7) . .
C44 C43 C48 120.8(8) . .
C43 C44 H44 121.1 . .
C45 C44 C43 117.9(8) . .
C45 C44 H44 121.1 . .
N5 C45 C44 124.2(8) . .
N5 C45 H45 117.9 . .
C44 C45 H45 117.9 . .
N6 C46 H46 119.7 . .
C47 C46 N6 120.5(8) . .
C47 C46 H46 119.7 . .
C46 C47 H47 119.0 . .
C46 C47 C48 122.0(9) . .
C48 C47 H47 119.0 . .
C47 C48 C43 120.6(8) . .
C47 C48 C49 117.8(7) . .
C49 C48 C43 121.5(7) . .
C48 C49 H49 120.3 . .
C50 C49 C48 119.5(8) . .
C50 C49 H49 120.3 . .
N6 C50 C49 122.7(8) . .
N6 C50 H50 118.7 . .
C49 C50 H50 118.7 . .
N7 C51 H51 118.6 . .
N7 C51 C52 122.8(9) . .
C52 C51 H51 118.6 . .
C51 C52 H52 120.2 . .
C51 C52 C53 119.5(8) . .
C53 C52 H52 120.2 . .
C52 C53 C54 117.2(7) . .
C52 C53 C58 122.8(7) . .
C54 C53 C58 120.0(8) . .
C53 C54 H54 120.3 . .
C55 C54 C53 119.3(8) . .
C55 C54 H54 120.3 . .
N7 C55 C54 122.5(8) . .
N7 C55 H55 118.8 . .
C54 C55 H55 118.8 . .
N8 C56 H56 118.7 . .
N8 C56 C57 122.7(8) . .
C57 C56 H56 118.7 . .
C56 C57 H57 120.7 . .
C58 C57 C56 118.5(9) . .
C58 C57 H57 120.7 . .
C57 C58 C53 119.0(8) . .
C59 C58 C53 122.9(8) . .
C59 C58 C57 118.0(8) . .
C58 C59 H59 120.2 . .
C58 C59 C60 119.5(8) . .
C60 C59 H59 120.2 . .
N8 C60 C59 123.4(9) . .
N8 C60 H60 118.3 . .
C59 C60 H60 118.3 . .
C16 C18 H18A 108.9 . .
C16 C18 H18B 110.4 . .
C16 C18 H18C 109.0 . .
C16 C18 H18F 146.8 . .
H18A C18 H18B 109.5 . .
H18A C18 H18C 109.5 . .
H18A C18 H18F 38.1 . .
H18B C18 H18C 109.5 . .
H18B C18 H18F 86.0 . .
H18C C18 H18F 91.0 . .
H18A C18A H18C 108.0 . .
H18A C18A H18D 148.4 . .
H18A C18A H18E 93.2 . .
H18A C18A H18F 40.1 . .
H18C C18A H18D 48.9 . .
H18C C18A H18E 158.1 . .
H18C C18A H18F 84.7 . .
H18D C18A H18E 109.5 . .
H18D C18A H18F 109.4 . .
H18E C18A H18F 109.5 . .
C16A C18A H18A 82.1 . .
C16A C18A H18C 79.8 . .
C16A C18A H18D 109.4 . .
C16A C18A H18E 109.2 . .
C16A C18A H18F 109.8 . .
H11D C11A H11E 109.5 . .
H11D C11A H11F 109.5 . .
H11E C11A H11F 109.5 . .
C12A C11A H11D 109.5 . .
C12A C11A H11E 109.5 . .
C12A C11A H11F 109.5 . .
Cl3 Cl3 O19 60.9(6) 3_665 3_665
Cl3 Cl3 O19 65.7(6) 3_665 .
Cl3 Cl3 O18 65.3(6) 3_665 .
Cl3 Cl3 O18 61.0(7) 3_665 3_665
Cl3 Cl3 O20 171.0(15) 3_665 .
Cl3 Cl3 O17 61.1(10) 3_665 3_665
Cl3 Cl3 O17 64.9(7) 3_665 .
O19 Cl3 O19 126.7(9) . 3_665
O19 Cl3 O18 59(3) . 3_665
O19 Cl3 O20 112.1(12) . .
O19 Cl3 O17 47(4) . 3_665
O18 Cl3 O19 99(3) . .
O18 Cl3 O19 59(3) . 3_665
O18 Cl3 O19 94(3) 3_665 3_665
O18 Cl3 O18 126.3(9) . 3_665
O18 Cl3 O20 123.5(17) . .
O18 Cl3 O17 54(5) . 3_665
O20 Cl3 O19 120.6(13) . 3_665
O20 Cl3 O18 110.2(15) . 3_665
O17 Cl3 O19 46(4) . 3_665
O17 Cl3 O19 104(3) 3_665 3_665
O17 Cl3 O19 109(4) . .
O17 Cl3 O18 103(4) . .
O17 Cl3 O18 54(5) . 3_665
O17 Cl3 O18 98(4) 3_665 3_665
O17 Cl3 O20 109.1(13) . .
O17 Cl3 O20 124.4(12) 3_665 .
O17 Cl3 O17 126.1(10) . 3_665
Cl3 O19 Cl3 53.3(9) . 3_665
Cl3 O19 O18 62.1(18) . 3_665
O18 O19 Cl3 58.1(15) 3_665 3_665
O17 O19 Cl3 69(2) 3_665 .
O17 O19 Cl3 63.7(18) 3_665 3_665
O17 O19 O18 118(3) 3_665 3_665
Cl3 O18 Cl3 53.7(9) . 3_665
Cl3 O18 O19 62.9(17) . 3_665
O19 O18 Cl3 58.7(15) 3_665 3_665
O17 O18 Cl3 61(3) 3_665 3_665
O17 O18 Cl3 65(3) 3_665 .
O17 O18 O19 115(3) 3_665 3_665
Cl3 O17 Cl3 53.9(10) . 3_665
O19 O17 Cl3 65(2) 3_665 3_665
O19 O17 Cl3 70(3) 3_665 .
O19 O17 O18 123(2) 3_665 3_665
O18 O17 Cl3 65(3) 3_665 .
O18 O17 Cl3 61(2) 3_665 3_665
Cl2 O22 O23 52.70(14) . .
Cl2 O22 O21 54.6(2) . 3_655
Cl2 O22 O24 57.03(14) . .
O21 O22 O23 80.2(3) 3_655 .
O24 O22 O23 89.5 . .
O24 O22 O21 99.8(2) . 3_655
Cl2 O23 O22 50.62(15) . .
Cl2 O23 O24 52.09(19) . 3_655
O24 O23 O22 87.2(3) 3_655 .
Cl2 O21 O22 54.5(2) . 3_655
Cl2 O21 O24 57.29(16) . .
O24 O21 O22 99.8(3) . 3_655
Cl2 O24 O22 59.35(15) . .
Cl2 O24 O23 56.4(2) . 3_655
Cl2 O24 O21 59.75(16) . .
O22 O24 O23 91.7(2) . 3_655
O21 O24 O22 103.7 . .
O21 O24 O23 89.8(3) . 3_655
H12A O12 H12B 106.8 . .
C13A C12A C11A 113.1(10) . .
C13A C12A C17A 120.0 . .
C17A C12A C11A 126.5(10) . .
C12A C13A H13A 120.0 . .
C14A C13A C12A 120.0 . .
C14A C13A H13A 120.0 . .
O6 C14A C13A 127.2(11) . .
O6 C14A C15A 112.7(11) . .
C13A C14A C15A 120.0 . .
C14A C15A H15A 120.0 . .
C16A C15A C14A 120.0 . .
C16A C15A H15A 120.0 . .
C15A C16A C18A 128.6(10) . .
C15A C16A C17A 120.0 . .
C17A C16A C18A 111.4(10) . .
C12A C17A H17A 120.0 . .
C16A C17A C12A 120.0 . .
C16A C17A H17A 120.0 . .
Cu4 O11 H11G 91.6 . .
Cu4 O11 H11H 113.2 . .
H11G O11 H11H 109.4 . .

loop_
_geom_bond_atom_site_label_1
_geom_bond_atom_site_label_2
_geom_bond_distance
_geom_bond_site_symmetry_2
Cu1 Cu2 3.3573(15) .
Cu1 O4 2.214(6) .
Cu1 O9 1.931(5) .
Cu1 N3 2.037(7) 2_647
Cu1 N5 2.049(6) .
Cu1 N6 2.042(6) 1_655
Cu2 O5 2.158(6) .
Cu2 O9 1.940(5) .
Cu2 N4 2.035(7) .
Cu2 N7 2.054(6) .
Cu2 N8 2.057(6) 1_655
Cu3 O1 1.994(5) .
Cu3 O1 1.994(5) 3_557
Cu3 O10 2.481(6) .
Cu3 O10 2.481(6) 3_557
Cu3 N1 1.981(7) 3_557
Cu3 N1 1.981(7) .
Cu4 O7 1.985(6) .
Cu4 O7 1.985(6) 3_556
Cu4 N2 1.982(8) .
Cu4 N2 1.982(8) 3_556
Cu4 O11 2.459(7) .
Cu4 O11 2.459(7) 3_556
Cl1 O13 1.476(8) .
Cl1 O14 1.451(8) .
Cl1 O16 1.424(8) .
Cl1 O15 1.436(9) .
Cl2 O22 1.442(4) 3_655
Cl2 O22 1.442(4) .
Cl2 O23 1.484(3) .
Cl2 O23 1.484(3) 3_655
Cl2 O21 1.444(4) 3_655
Cl2 O21 1.444(4) .
Cl2 O24 1.406(4) 3_655
Cl2 O24 1.406(4) .
O1 C1 1.239(9) .
O2 C1 1.246(9) .
O3 C6 1.379(10) .
O3 C9 1.443(10) .
O4 C10 1.237(9) .
O5 C10 1.265(9) .
O6 C14 1.364(7) .
O6 C19 1.416(11) .
O6 C14A 1.346(8) .
O7 C20 1.252(10) .
O8 C20 1.261(10) .
O10 H10A 0.8472 .
O10 H10B 0.8504 .
N1 C21 1.347(9) .
N1 C25 1.347(10) .
N2 C26 1.338(10) .
N2 C30 1.335(10) .
N3 Cu1 2.037(6) 2_657
N3 C31 1.331(10) .
N3 C35 1.334(10) .
N4 C36 1.321(11) .
N4 C40 1.353(10) .
N5 C41 1.350(10) .
N5 C45 1.319(11) .
N6 Cu1 2.042(6) 1_455
N6 C46 1.376(11) .
N6 C50 1.355(9) .
N7 C51 1.331(9) .
N7 C55 1.335(11) .
N8 Cu2 2.057(6) 1_455
N8 C56 1.349(11) .
N8 C60 1.315(9) .
C1 C2 1.533(12) .
C2 C3 1.434(12) .
C2 C7 1.367(12) .
C3 H3 0.9300 .
C3 C4 1.399(12) .
C4 C5 1.404(12) .
C4 C8 1.509(12) .
C5 H5 0.9300 .
C5 C6 1.329(11) .
C6 C7 1.400(12) .
C7 H7 0.9300 .
C8 H8A 0.9600 .
C8 H8B 0.9600 .
C8 H8C 0.9600 .
C9 H9A 0.9700 .
C9 H9B 0.9700 .
C9 C10 1.550(12) .
C11 H11A 0.9600 .
C11 H11B 0.9600 .
C11 H11C 0.9600 .
C11 C12 1.562(9) .
C12 C13 1.3900 .
C12 C17 1.3900 .
C13 H13 0.9300 .
C13 C14 1.3900 .
C14 C15 1.3900 .
C15 H15 0.9300 .
C15 C16 1.3900 .
C16 C17 1.3900 .
C16 C18 1.548(7) .
C17 H17 0.9300 .
C19 H19A 0.9700 .
C19 H19B 0.9700 .
C19 C20 1.508(12) .
C21 H21 0.9300 .
C21 C22 1.372(11) .
C22 H22 0.9300 .
C22 C23 1.372(11) .
C23 C24 1.401(11) .
C23 C28 1.473(11) .
C24 H24 0.9300 .
C24 C25 1.381(11) .
C25 H25 0.9300 .
C26 H26 0.9300 .
C26 C27 1.383(12) .
C27 H27 0.9300 .
C27 C28 1.371(10) .
C28 C29 1.411(11) .
C29 H29 0.9300 .
C29 C30 1.387(12) .
C30 H30 0.9300 .
C31 H31 0.9300 .
C31 C32 1.415(11) .
C32 H32 0.9300 .
C32 C33 1.403(11) .
C33 C34 1.376(11) .
C33 C38 1.486(11) .
C34 H34 0.9300 .
C34 C35 1.411(11) .
C35 H35 0.9300 .
C36 H36 0.9300 .
C36 C37 1.381(10) .
C37 H37 0.9300 .
C37 C38 1.375(11) .
C38 C39 1.381(12) .
C39 H39 0.9300 .
C39 C40 1.402(11) .
C40 H40 0.9300 .
C41 H41 0.9300 .
C41 C42 1.365(10) .
C42 H42 0.9300 .
C42 C43 1.358(12) .
C43 C44 1.414(11) .
C43 C48 1.536(10) .
C44 H44 0.9300 .
C44 C45 1.404(11) .
C45 H45 0.9300 .
C46 H46 0.9300 .
C46 C47 1.358(10) .
C47 H47 0.9300 .
C47 C48 1.369(10) .
C48 C49 1.381(11) .
C49 H49 0.9300 .
C49 C50 1.370(10) .
C50 H50 0.9300 .
C51 H51 0.9300 .
C51 C52 1.388(10) .
C52 H52 0.9300 .
C52 C53 1.396(12) .
C53 C54 1.405(10) .
C53 C58 1.511(10) .
C54 H54 0.9300 .
C54 C55 1.392(10) .
C55 H55 0.9300 .
C56 H56 0.9300 .
C56 C57 1.402(11) .
C57 H57 0.9300 .
C57 C58 1.399(11) .
C58 C59 1.371(12) .
C59 H59 0.9300 .
C59 C60 1.398(11) .
C60 H60 0.9300 .
C18 H18A 0.9599 .
C18 H18B 0.9601 .
C18 H18C 0.9601 .
C18 H18F 0.9706 .
C18A H18A 0.8510 .
C18A H18C 1.0795 .
C18A H18D 0.9602 .
C18A H18E 0.9599 .
C18A H18F 0.9601 .
C18A C16A 1.521(8) .
C11A H11D 0.9600 .
C11A H11E 0.9600 .
C11A H11F 0.9600 .
C11A C12A 1.535(7) .
Cl3 Cl3 1.294(18) 3_665
Cl3 O19 1.410(10) .
Cl3 O19 1.471(7) 3_665
Cl3 O18 1.404(10) .
Cl3 O18 1.459(7) 3_665
Cl3 O20 1.453(8) .
Cl3 O17 1.402(18) .
Cl3 O17 1.450(7) 3_665
O19 Cl3 1.471(7) 3_665
O19 O18 1.42(7) 3_665
O19 O17 1.13(10) 3_665
O18 Cl3 1.459(7) 3_665
O18 O19 1.42(7) 3_665
O18 O17 1.30(11) 3_665
O17 Cl3 1.450(7) 3_665
O17 O19 1.13(10) 3_665
O17 O18 1.30(11) 3_665
O22 O23 1.8153 .
O22 O21 1.673(7) 3_655
O22 O24 1.5017 .
O23 O24 1.691(7) 3_655
O21 O22 1.673(7) 3_655
O21 O24 1.4885 .
O24 O23 1.691(7) 3_655
O12 H12A 0.9265 .
O12 H12B 1.0404 .
C12A C13A 1.3900 .
C12A C17A 1.3900 .
C13A H13A 0.9300 .
C13A C14A 1.3900 .
C14A C15A 1.3900 .
C15A H15A 0.9300 .
C15A C16A 1.3900 .
C16A C17A 1.3900 .
C17A H17A 0.9300 .
O11 H11G 0.8504 .
O11 H11H 0.8504 .

loop_
_geom_torsion_atom_site_label_1
_geom_torsion_atom_site_label_2
_geom_torsion_atom_site_label_3
_geom_torsion_atom_site_label_4
_geom_torsion
_geom_torsion_site_symmetry_1
_geom_torsion_site_symmetry_4
Cu1 Cu2 O5 C10 10.8(6) . .
Cu1 Cu2 N4 C36 -56(2) . .
Cu1 Cu2 N4 C40 129.2(18) . .
Cu1 Cu2 N7 C51 -104.0(6) . .
Cu1 Cu2 N7 C55 71.6(7) . .
Cu1 O4 C10 O5 11.7(13) . .
Cu1 O4 C10 C9 -169.5(5) . .
Cu1 N3 C31 C32 173.5(6) 2_657 .
Cu1 N3 C35 C34 -173.0(6) 2_657 .
Cu1 N5 C41 C42 179.1(7) . .
Cu1 N5 C45 C44 -177.5(7) . .
Cu1 N6 C46 C47 175.7(6) 1_455 .
Cu1 N6 C50 C49 -174.0(7) 1_455 .
Cu2 Cu1 O4 C10 -1.9(7) . .
Cu2 Cu1 N5 C41 79.4(7) . .
Cu2 Cu1 N5 C45 -102.2(7) . .
Cu2 O5 C10 O4 -17.0(12) . .
Cu2 O5 C10 C9 164.1(5) . .
Cu2 N4 C36 C37 -173.8(5) . .
Cu2 N4 C40 C39 173.2(5) . .
Cu2 N7 C51 C52 174.0(6) . .
Cu2 N7 C55 C54 -175.3(6) . .
Cu2 N8 C56 C57 176.3(6) 1_455 .
Cu2 N8 C60 C59 -177.0(6) 1_455 .
Cu3 O1 C1 O2 11.8(15) . .
Cu3 O1 C1 C2 -171.5(6) . .
Cu3 N1 C21 C22 177.3(6) . .
Cu3 N1 C25 C24 -178.4(7) . .
Cu4 O7 C20 O8 -18.6(14) . .
Cu4 O7 C20 C19 163.6(6) . .
Cu4 N2 C26 C27 -174.7(7) . .
Cu4 N2 C30 C29 174.5(7) . .
Cl2 O22 O23 O24 40.86(15) . 3_655
Cl2 O22 O24 O23 -48.53(19) . 3_655
Cl2 O22 O24 O21 41.66(17) . .
Cl2 O21 O24 O22 -41.45(16) . .
Cl2 O21 O24 O23 50.28(18) . 3_655
O1 Cu3 O1 C1 138(100) 3_557 .
O1 Cu3 N1 C21 43.7(6) . .
O1 Cu3 N1 C21 -136.3(6) 3_557 .
O1 Cu3 N1 C25 -138.2(6) . .
O1 Cu3 N1 C25 41.8(6) 3_557 .
O1 C1 C2 C3 6.4(14) . .
O1 C1 C2 C7 -175.8(9) . .
O2 C1 C2 C3 -176.6(9) . .
O2 C1 C2 C7 1.2(14) . .
O3 C6 C7 C2 -179.6(9) . .
O3 C9 C10 O4 25.9(11) . .
O3 C9 C10 O5 -155.1(7) . .
O4 Cu1 Cu2 O5 -3.52(19) . .
O4 Cu1 Cu2 O9 174.3(3) . .
O4 Cu1 Cu2 N4 24.0(19) . .
O4 Cu1 Cu2 N7 88.9(3) . .
O4 Cu1 Cu2 N8 -93.6(2) . 1_655
O4 Cu1 O9 Cu2 -5.6(3) . .
O4 Cu1 N5 C41 7.5(7) . .
O4 Cu1 N5 C45 -174.2(7) . .
O5 Cu2 O9 Cu1 2.3(3) . .
O5 Cu2 N4 C36 -29.3(6) . .
O5 Cu2 N4 C40 156.3(5) . .
O5 Cu2 N7 C51 -25.3(6) . .
O5 Cu2 N7 C55 150.4(7) . .
O6 C14 C15 C16 179.6(16) . .
O6 C19 C20 O7 -32.5(12) . .
O6 C19 C20 O8 149.4(8) . .
O6 C14A C15A C16A 176(2) . .
O7 Cu4 O7 C20 -132(100) 3_556 .
O7 Cu4 N2 C26 44.0(6) 3_556 .
O7 Cu4 N2 C26 -136.0(6) . .
O7 Cu4 N2 C30 -135.2(6) 3_556 .
O7 Cu4 N2 C30 44.8(6) . .
O9 Cu1 Cu2 O5 -177.8(3) . .
O9 Cu1 Cu2 N4 -150.3(19) . .
O9 Cu1 Cu2 N7 -85.4(3) . .
O9 Cu1 Cu2 N8 92.2(3) . 1_655
O9 Cu1 O4 C10 1.0(7) . .
O9 Cu1 N5 C41 109.2(7) . .
O9 Cu1 N5 C45 -72.5(8) . .
O9 Cu2 O5 C10 9.6(6) . .
O9 Cu2 N4 C36 159.6(6) . .
O9 Cu2 N4 C40 -14.8(9) . .
O9 Cu2 N7 C51 -133.7(6) . .
O9 Cu2 N7 C55 42.0(7) . .
O10 Cu3 O1 C1 15.5(8) . .
O10 Cu3 O1 C1 -164.5(8) 3_557 .
O10 Cu3 N1 C21 -42.3(6) 3_557 .
O10 Cu3 N1 C21 137.7(6) . .
O10 Cu3 N1 C25 -44.2(6) . .
O10 Cu3 N1 C25 135.8(6) 3_557 .
N1 Cu3 O1 C1 -76.0(8) 3_557 .
N1 Cu3 O1 C1 104.0(8) . .
N1 Cu3 N1 C21 -129(100) 3_557 .
N1 Cu3 N1 C25 49(100) 3_557 .
N1 C21 C22 C23 1.6(13) . .
N2 Cu4 O7 C20 -113.0(8) 3_556 .
N2 Cu4 O7 C20 67.0(8) . .
N2 Cu4 N2 C26 72(100) 3_556 .
N2 Cu4 N2 C30 -108(100) 3_556 .
N2 C26 C27 C28 -2.5(13) . .
N3 Cu1 Cu2 O5 14.2(7) 2_647 .
N3 Cu1 Cu2 O9 -168.0(7) 2_647 .
N3 Cu1 Cu2 N4 42(2) 2_647 .
N3 Cu1 Cu2 N7 106.6(7) 2_647 .
N3 Cu1 Cu2 N8 -75.9(7) 2_647 1_655
N3 Cu1 O4 C10 -177.5(7) 2_647 .
N3 Cu1 O9 Cu2 168.9(7) 2_647 .
N3 Cu1 N5 C41 -86.6(7) 2_647 .
N3 Cu1 N5 C45 91.7(8) 2_647 .
N3 C31 C32 C33 -1.4(13) . .
N4 Cu2 O5 C10 -166.5(6) . .
N4 Cu2 O9 Cu1 173.0(4) . .
N4 Cu2 N7 C51 70.6(6) . .
N4 Cu2 N7 C55 -113.7(7) . .
N4 C36 C37 C38 1.2(12) . .
N5 Cu1 Cu2 O5 -93.8(2) . .
N5 Cu1 Cu2 O9 84.0(3) . .
N5 Cu1 Cu2 N4 -66.4(19) . .
N5 Cu1 Cu2 N7 -1.4(3) . .
N5 Cu1 Cu2 N8 176.1(3) . 1_655
N5 Cu1 O4 C10 93.6(7) . .
N5 Cu1 O9 Cu2 -98.2(3) . .
N5 C41 C42 C43 -1.6(15) . .
N6 Cu1 Cu2 O5 91.3(2) 1_655 .
N6 Cu1 Cu2 O9 -91.0(3) 1_655 .
N6 Cu1 Cu2 N4 118.7(19) 1_655 .
N6 Cu1 Cu2 N7 -176.3(3) 1_655 .
N6 Cu1 Cu2 N8 1.2(3) 1_655 1_655
N6 Cu1 O4 C10 -89.8(7) 1_655 .
N6 Cu1 O9 Cu2 88.9(3) 1_655 .
N6 Cu1 N5 C41 -145(2) 1_655 .
N6 Cu1 N5 C45 34(3) 1_655 .
N6 C46 C47 C48 -0.4(13) . .
N7 Cu2 O5 C10 -78.5(6) . .
N7 Cu2 O9 Cu1 93.9(3) . .
N7 Cu2 N4 C36 -121.4(6) . .
N7 Cu2 N4 C40 64.2(6) . .
N7 C51 C52 C53 1.1(13) . .
N8 Cu2 O5 C10 104.8(6) 1_655 .
N8 Cu2 O9 Cu1 -90.2(3) 1_655 .
N8 Cu2 N4 C36 61.5(6) 1_655 .
N8 Cu2 N4 C40 -113.0(6) 1_655 .
N8 Cu2 N7 C51 109(4) 1_655 .
N8 Cu2 N7 C55 -76(4) 1_655 .
N8 C56 C57 C58 -2.3(14) . .
C1 C2 C3 C4 178.9(9) . .
C1 C2 C7 C6 -179.4(9) . .
C2 C3 C4 C5 0.2(15) . .
C2 C3 C4 C8 178.5(9) . .
C3 C2 C7 C6 -1.5(15) . .
C3 C4 C5 C6 -1.0(16) . .
C4 C5 C6 O3 -179.0(10) . .
C4 C5 C6 C7 0.5(16) . .
C5 C6 C7 C2 0.8(16) . .
C6 O3 C9 C10 -81.4(10) . .
C7 C2 C3 C4 1.0(15) . .
C8 C4 C5 C6 -179.2(10) . .
C9 O3 C6 C5 -10.0(15) . .
C9 O3 C6 C7 170.4(8) . .
C11 C12 C13 C14 177.3(14) . .
C11 C12 C17 C16 -177.2(15) . .
C12 C13 C14 O6 -179.6(18) . .
C12 C13 C14 C15 0.0 . .
C13 C12 C17 C16 0.0 . .
C13 C14 C15 C16 0.0 . .
C14 O6 C19 C20 -71.4(13) . .
C14 O6 C14A C13A 13(7) . .
C14 O6 C14A C15A -162(9) . .
C14 C15 C16 C17 0.0 . .
C14 C15 C16 C18 -177.9(12) . .
C15 C16 C17 C12 0.0 . .
C17 C12 C13 C14 0.0 . .
C19 O6 C14 C13 4.7(16) . .
C19 O6 C14 C15 -174.9(8) . .
C19 O6 C14A C13A -2(2) . .
C19 O6 C14A C15A -176.9(9) . .
C21 N1 C25 C24 -0.3(12) . .
C21 C22 C23 C24 -0.9(12) . .
C21 C22 C23 C28 179.0(8) . .
C22 C23 C24 C25 -0.3(12) . .
C22 C23 C28 C27 34.4(12) . .
C22 C23 C28 C29 -145.2(8) . .
C23 C24 C25 N1 0.9(13) . .
C23 C28 C29 C30 179.1(8) . .
C24 C23 C28 C27 -145.7(8) . .
C24 C23 C28 C29 34.7(13) . .
C25 N1 C21 C22 -1.0(12) . .
C26 N2 C30 C29 -4.8(13) . .
C26 C27 C28 C23 -179.2(8) . .
C26 C27 C28 C29 0.4(12) . .
C27 C28 C29 C30 -0.5(12) . .
C28 C23 C24 C25 179.8(8) . .
C28 C29 C30 N2 2.8(13) . .
C30 N2 C26 C27 4.7(13) . .
C31 N3 C35 C34 2.1(12) . .
C31 C32 C33 C34 3.3(12) . .
C31 C32 C33 C38 -178.7(7) . .
C32 C33 C34 C35 -2.7(12) . .
C32 C33 C38 C37 -146.5(8) . .
C32 C33 C38 C39 35.8(11) . .
C33 C34 C35 N3 -0.1(12) . .
C33 C38 C39 C40 179.0(7) . .
C34 C33 C38 C37 31.5(12) . .
C34 C33 C38 C39 -146.2(8) . .
C35 N3 C31 C32 -1.3(12) . .
C36 N4 C40 C39 -1.6(11) . .
C36 C37 C38 C33 -179.8(7) . .
C36 C37 C38 C39 -2.1(12) . .
C37 C38 C39 C40 1.2(12) . .
C38 C33 C34 C35 179.4(7) . .
C38 C39 C40 N4 0.7(12) . .
C40 N4 C36 C37 0.7(12) . .
C41 N5 C45 C44 0.9(14) . .
C41 C42 C43 C44 1.0(14) . .
C41 C42 C43 C48 -179.6(8) . .
C42 C43 C44 C45 0.4(13) . .
C42 C43 C48 C47 15.7(14) . .
C42 C43 C48 C49 -161.1(10) . .
C43 C44 C45 N5 -1.4(14) . .
C43 C48 C49 C50 178.5(8) . .
C44 C43 C48 C47 -164.9(8) . .
C44 C43 C48 C49 18.3(14) . .
C45 N5 C41 C42 0.7(14) . .
C46 N6 C50 C49 2.1(13) . .
C46 C47 C48 C43 -177.1(8) . .
C46 C47 C48 C49 -0.2(13) . .
C47 C48 C49 C50 1.6(14) . .
C48 C43 C44 C45 -179.0(8) . .
C48 C49 C50 N6 -2.6(14) . .
C50 N6 C46 C47 -0.6(12) . .
C51 N7 C55 C54 0.4(13) . .
C51 C52 C53 C54 0.8(13) . .
C51 C52 C53 C58 -179.1(8) . .
C52 C53 C54 C55 -2.0(13) . .
C52 C53 C58 C57 25.6(13) . .
C52 C53 C58 C59 -156.7(9) . .
C53 C54 C55 N7 1.5(14) . .
C53 C58 C59 C60 -179.8(8) . .
C54 C53 C58 C57 -154.3(8) . .
C54 C53 C58 C59 23.4(13) . .
C55 N7 C51 C52 -1.7(13) . .
C56 N8 C60 C59 -4.7(13) . .
C56 C57 C58 C53 179.2(8) . .
C56 C57 C58 C59 1.3(13) . .
C57 C58 C59 C60 -2.1(13) . .
C58 C53 C54 C55 177.9(8) . .
C58 C59 C60 N8 3.9(13) . .
C60 N8 C56 C57 3.9(13) . .
C18 C16 C17 C12 178.0(11) . .
C18A C16A C17A C12A -179.3(14) . .
C11A C12A C13A C14A -173.8(15) . .
C11A C12A C17A C16A 172.9(17) . .
Cl3 Cl3 O19 O18 69.5(10) 3_665 3_665
Cl3 Cl3 O19 O17 -72.4(12) 3_665 3_665
Cl3 Cl3 O18 O19 -69.7(10) 3_665 3_665
Cl3 Cl3 O18 O17 71.2(18) 3_665 3_665
Cl3 Cl3 O17 O19 72.9(11) 3_665 3_665
Cl3 Cl3 O17 O18 -71.2(15) 3_665 3_665
O19 Cl3 O19 Cl3 0.000(4) 3_665 3_665
O19 Cl3 O19 O18 69.5(10) 3_665 3_665
O19 Cl3 O19 O17 -72.4(12) 3_665 3_665
O19 Cl3 O18 Cl3 69.7(10) 3_665 3_665
O19 Cl3 O18 Cl3 -58.0(19) . 3_665
O19 Cl3 O18 O19 -127.7(13) . 3_665
O19 Cl3 O18 O17 13(2) . 3_665
O19 Cl3 O18 O17 140.8(19) 3_665 3_665
O19 Cl3 O17 Cl3 -72.9(11) 3_665 3_665
O19 Cl3 O17 Cl3 50(3) . 3_665
O19 Cl3 O17 O19 123(3) . 3_665
O19 Cl3 O17 O18 -21(2) . 3_665
O19 Cl3 O17 O18 -144.1(16) 3_665 3_665
O18 Cl3 O19 Cl3 57.7(19) . 3_665
O18 Cl3 O19 Cl3 -69.5(10) 3_665 3_665
O18 Cl3 O19 O18 127.2(12) . 3_665
O18 Cl3 O19 O17 -15(2) . 3_665
O18 Cl3 O19 O17 -141.9(16) 3_665 3_665
O18 Cl3 O18 Cl3 0.000(9) 3_665 3_665
O18 Cl3 O18 O19 -69.7(10) 3_665 3_665
O18 Cl3 O18 O17 71.2(18) 3_665 3_665
O18 Cl3 O17 Cl3 -55(3) . 3_665
O18 Cl3 O17 Cl3 71.2(15) 3_665 3_665
O18 Cl3 O17 O19 18(3) . 3_665
O18 Cl3 O17 O19 144.1(16) 3_665 3_665
O18 Cl3 O17 O18 -125.8(19) . 3_665
O20 Cl3 O19 Cl3 -170.5(16) . 3_665
O20 Cl3 O19 O18 -101.0(18) . 3_665
O20 Cl3 O19 O17 117.1(15) . 3_665
O20 Cl3 O18 Cl3 178.0(17) . 3_665
O20 Cl3 O18 O19 108(2) . 3_665
O20 Cl3 O18 O17 -111(2) . 3_665
O20 Cl3 O17 Cl3 172.7(16) . 3_665
O20 Cl3 O17 O19 -114.4(15) . 3_665
O20 Cl3 O17 O18 101.5(19) . 3_665
O17 Cl3 O19 Cl3 -49(3) . 3_665
O17 Cl3 O19 Cl3 72.4(12) 3_665 3_665
O17 Cl3 O19 O18 141.9(16) 3_665 3_665
O17 Cl3 O19 O18 20(3) . 3_665
O17 Cl3 O19 O17 -122(3) . 3_665
O17 Cl3 O18 Cl3 -71.2(18) 3_665 3_665
O17 Cl3 O18 Cl3 54(3) . 3_665
O17 Cl3 O18 O19 -140.8(19) 3_665 3_665
O17 Cl3 O18 O19 -15(3) . 3_665
O17 Cl3 O18 O17 125.5(19) . 3_665
O17 Cl3 O17 Cl3 0.000(2) 3_665 3_665
O17 Cl3 O17 O19 72.9(11) 3_665 3_665
O17 Cl3 O17 O18 -71.2(15) 3_665 3_665
O22 Cl2 O22 O23 -99(27) 3_655 .
O22 Cl2 O22 O21 7(27) 3_655 3_655
O22 Cl2 O22 O24 142(27) 3_655 .
O22 Cl2 O23 O22 180.0 3_655 .
O22 Cl2 O23 O24 -124.08(18) . 3_655
O22 Cl2 O23 O24 55.92(18) 3_655 3_655
O22 Cl2 O21 O22 180.0 . 3_655
O22 Cl2 O21 O24 -134.84(16) 3_655 .
O22 Cl2 O21 O24 45.16(16) . .
O22 Cl2 O24 O22 180.0 3_655 .
O22 Cl2 O24 O23 -64.11(18) 3_655 3_655
O22 Cl2 O24 O23 115.89(18) . 3_655
O22 Cl2 O24 O21 -131.61(15) . .
O22 Cl2 O24 O21 48.39(15) 3_655 .
O22 O21 O24 Cl2 -35.87(15) 3_655 .
O22 O21 O24 O22 -77.3(2) 3_655 .
O22 O21 O24 O23 14.42(6) 3_655 3_655
O23 Cl2 O22 O23 180.0 3_655 .
O23 Cl2 O22 O21 106.1(2) . 3_655
O23 Cl2 O22 O21 -73.9(2) 3_655 3_655
O23 Cl2 O22 O24 -118.72(17) . .
O23 Cl2 O22 O24 61.28(17) 3_655 .
O23 Cl2 O23 O22 49(2) 3_655 .
O23 Cl2 O23 O24 -75(2) 3_655 3_655
O23 Cl2 O21 O22 71.87(19) 3_655 3_655
O23 Cl2 O21 O22 -108.13(19) . 3_655
O23 Cl2 O21 O24 117.02(18) . .
O23 Cl2 O21 O24 -62.98(18) 3_655 .
O23 Cl2 O24 O22 -115.89(18) 3_655 .
O23 Cl2 O24 O22 64.11(18) . .
O23 Cl2 O24 O23 180.0 . 3_655
O23 Cl2 O24 O21 -67.50(19) . .
O23 Cl2 O24 O21 112.50(19) 3_655 .
O23 O22 O24 Cl2 -44.24(17) . .
O23 O22 O24 O23 -92.8(3) . 3_655
O23 O22 O24 O21 -2.6 . .
O21 Cl2 O22 O23 73.9(2) . .
O21 Cl2 O22 O23 -106.1(2) 3_655 .
O21 Cl2 O22 O21 180.0 . 3_655
O21 Cl2 O22 O24 -44.82(15) . .
O21 Cl2 O22 O24 135.18(15) 3_655 .
O21 Cl2 O23 O22 -112.69(19) . .
O21 Cl2 O23 O22 67.31(19) 3_655 .
O21 Cl2 O23 O24 123.23(17) . 3_655
O21 Cl2 O23 O24 -56.77(17) 3_655 3_655
O21 Cl2 O21 O22 -114(100) 3_655 3_655
O21 Cl2 O21 O24 112(100) 3_655 .
O21 Cl2 O24 O22 131.61(15) . .
O21 Cl2 O24 O22 -48.39(15) 3_655 .
O21 Cl2 O24 O23 -112.50(19) . 3_655
O21 Cl2 O24 O23 67.50(19) 3_655 3_655
O21 Cl2 O24 O21 180.0 3_655 .
O21 O22 O23 Cl2 -52.66(19) 3_655 .
O21 O22 O23 O24 -11.8 3_655 3_655
O21 O22 O24 Cl2 35.68(16) 3_655 .
O21 O22 O24 O23 -12.86(5) 3_655 3_655
O21 O22 O24 O21 77.3(3) 3_655 .
O24 Cl2 O22 O23 -61.28(17) 3_655 .
O24 Cl2 O22 O23 118.72(17) . .
O24 Cl2 O22 O21 -135.18(15) . 3_655
O24 Cl2 O22 O21 44.82(15) 3_655 3_655
O24 Cl2 O22 O24 180.0 3_655 .
O24 Cl2 O23 O22 124.08(18) 3_655 .
O24 Cl2 O23 O22 -55.92(18) . .
O24 Cl2 O23 O24 180.0 . 3_655
O24 Cl2 O21 O22 134.84(16) . 3_655
O24 Cl2 O21 O22 -45.16(16) 3_655 3_655
O24 Cl2 O21 O24 180.0 3_655 .
O24 Cl2 O24 O22 -29(91) 3_655 .
O24 Cl2 O24 O23 87(91) 3_655 3_655
O24 Cl2 O24 O21 -161(91) 3_655 .
O24 O22 O23 Cl2 47.37(18) . .
O24 O22 O23 O24 88.2(2) . 3_655
C12A C13A C14A O6 -175(2) . .
C12A C13A C14A C15A 0.0 . .
C13A C12A C17A C16A 0.0 . .
C13A C14A C15A C16A 0.0 . .
C14A O6 C14 C13 -162(9) . .
C14A O6 C14 C15 18(8) . .
C14A O6 C19 C20 -68.0(18) . .
C14A C15A C16A C18A 179.2(16) . .
C14A C15A C16A C17A 0.0 . .
C15A C16A C17A C12A 0.0 . .
C17A C12A C13A C14A 0.0 . .
O11 Cu4 O7 C20 159.6(8) . .
O11 Cu4 O7 C20 -20.4(8) 3_556 .
O11 Cu4 N2 C26 136.4(6) . .
O11 Cu4 N2 C26 -43.6(6) 3_556 .
O11 Cu4 N2 C30 -42.9(6) . .
O11 Cu4 N2 C30 137.1(6) 3_556 .
